data_1516723
loop_
_publ_author_name
'Johnston, Priscilla'
'Nishikami, Yuki'
'Saito, Kei'

_publ_section_title
;
 Synthesis of thyminyl stilbazoles and their photo-reactivity.
;
_journal_issue 9
_journal_name_full
'Photochemical &amp; photobiological sciences : Official journal of the European Photochemistry Association and the European Society for Photobiology'
_journal_page_first 1290
_journal_page_last 1296
_journal_paper_doi 10.1039/c4pp00185k
_journal_volume 13
_journal_year 2014
_chemical_formula_moiety 'C20 H19 N3 O2'
_chemical_formula_sum 'C20 H19 N3 O2'
_chemical_formula_weight 333.38
_chemical_name_common VBMT4Pyr
_chemical_name_systematic
;
 VBMT4Pyr
;
_space_group_IT_number 14
_symmetry_cell_setting monoclinic
_symmetry_space_group_name_Hall '-P 2ybc'
_symmetry_space_group_name_H-M 'P 1 21/c 1'
_atom_sites_solution_hydrogens geom
_atom_sites_solution_primary direct
_atom_sites_solution_secondary difmap
_audit_creation_method SHELXL-97
_cell_angle_alpha 90.00
_cell_angle_beta 103.68(3)
_cell_angle_gamma 90.00
_cell_formula_units_Z 4
_cell_length_a 13.101(3)
_cell_length_b 14.414(3)
_cell_length_c 8.9980(18)
_cell_measurement_temperature 100(2)
_cell_volume 1651.0(6)
_computing_cell_refinement XDS
_computing_data_collection 'Blu Ice'
_computing_data_reduction XDS
_computing_molecular_graphics X-Seed
_computing_publication_material CIFTAB
_computing_structure_refinement 'SHELXL-97 (Sheldrick, 1997)'
_computing_structure_solution 'SHELXS-97 (Sheldrick, 1990)'
_diffrn_ambient_temperature 100(2)
_diffrn_measured_fraction_theta_full 0.987
_diffrn_measured_fraction_theta_max 0.987
_diffrn_measurement_device_type '\f goniostat with quantum 210r detector'
_diffrn_measurement_method 'f scan'
_diffrn_radiation_monochromator 'silicon double crystal'
_diffrn_radiation_source 'MX1 Beamline, Australian Synchrotron'
_diffrn_radiation_type synchrotron
_diffrn_radiation_wavelength 0.71070
_diffrn_reflns_av_R_equivalents 0.0414
_diffrn_reflns_av_sigmaI/netI 0.0242
_diffrn_reflns_limit_h_max 15
_diffrn_reflns_limit_h_min -15
_diffrn_reflns_limit_k_max 17
_diffrn_reflns_limit_k_min -17
_diffrn_reflns_limit_l_max 10
_diffrn_reflns_limit_l_min -10
_diffrn_reflns_number 20365
_diffrn_reflns_theta_full 25.00
_diffrn_reflns_theta_max 25.00
_diffrn_reflns_theta_min 1.60
_exptl_absorpt_coefficient_mu 0.089
_exptl_absorpt_correction_T_max 0.9991
_exptl_absorpt_correction_T_min 0.9956
_exptl_crystal_colour Colourless
_exptl_crystal_density_diffrn 1.341
_exptl_crystal_density_method 'not measured'
_exptl_crystal_description Plate
_exptl_crystal_F_000 704
_exptl_crystal_size_max 0.05
_exptl_crystal_size_mid 0.04
_exptl_crystal_size_min 0.01
_refine_diff_density_max 0.248
_refine_diff_density_min -0.231
_refine_diff_density_rms 0.039
_refine_ls_extinction_method none
_refine_ls_goodness_of_fit_ref 1.042
_refine_ls_hydrogen_treatment constr
_refine_ls_matrix_type full
_refine_ls_number_parameters 273
_refine_ls_number_reflns 2866
_refine_ls_number_restraints 102
_refine_ls_restrained_S_all 1.028
_refine_ls_R_factor_all 0.0533
_refine_ls_R_factor_gt 0.0482
_refine_ls_shift/su_max 0.015
_refine_ls_shift/su_mean 0.002
_refine_ls_structure_factor_coef Fsqd
_refine_ls_weighting_details 'calc w=1/[\s^2^(Fo^2^)+(0.0637P)^2^+0.8659P] where P=(Fo^2^+2Fc^2^)/3'
_refine_ls_weighting_scheme calc
_refine_ls_wR_factor_gt 0.1263
_refine_ls_wR_factor_ref 0.1304
_reflns_number_gt 2536
_reflns_number_total 2866
_reflns_threshold_expression >2sigma(I)
_cod_data_source_file c4pp00185k2.cif
_cod_data_source_block VBMT4Pyr7
_cod_depositor_comments
;Adding full bibliography for 1516721--1516725.cif.

The following automatic conversions were performed:

'_refine_ls_hydrogen_treatment' value 'constr.' was replaced with the
value 'constr' as specified in the replacement file
'src/cod-tools/trunk/data/replacement-values/replacement_values.lst'.

Automatic conversion script
Id: cif_fix_values 5376 2017-05-30 11:51:03Z andrius 
;
_cod_original_sg_symbol_H-M P21/c
_cod_database_code 1516723

loop_
_symmetry_equiv_pos_as_xyz
'x, y, z'
'-x, y+1/2, -z+1/2'
'-x, -y, -z'
'x, -y-1/2, z-1/2'

loop_
_atom_site_label
_atom_site_type_symbol
_atom_site_fract_x
_atom_site_fract_y
_atom_site_fract_z
_atom_site_U_iso_or_equiv
_atom_site_adp_type
_atom_site_occupancy
_atom_site_symmetry_multiplicity
_atom_site_calc_flag
_atom_site_refinement_flags
_atom_site_disorder_assembly
_atom_site_disorder_group
O1 O 0.74154(11) 0.48675(9) 0.15669(14) 0.0439(4) Uani 1 1 d . . .
N2 N 0.62155(11) 0.38319(10) 0.02606(16) 0.0322(3) Uani 1 1 d . . .
O3 O 0.51141(10) 0.27606(9) -0.11494(15) 0.0409(3) Uani 1 1 d . . .
N4 N 0.62838(11) 0.53497(10) -0.06256(15) 0.0318(3) Uani 1 1 d . . .
N5 N 1.23469(12) 0.61463(10) -0.78427(17) 0.0369(4) Uani 1 1 d D B .
C6 C 0.76184(13) 0.63256(11) -0.13882(19) 0.0311(4) Uani 1 1 d . B .
C7 C 0.55210(13) 0.51240(12) -0.19063(19) 0.0337(4) Uani 1 1 d . . .
H7 H 0.5280 0.5594 -0.2646 0.040 Uiso 1 1 calc R . .
C8 C 0.67748(15) 0.62770(12) -0.0502(2) 0.0373(4) Uani 1 1 d . . .
H8A H 0.7086 0.6419 0.0588 0.045 Uiso 1 1 calc R . .
H8B H 0.6230 0.6750 -0.0899 0.045 Uiso 1 1 calc R . .
C9 C 0.86070(14) 0.59492(12) -0.0788(2) 0.0380(4) Uani 1 1 d . . .
H9 H 0.8768 0.5706 0.0223 0.046 Uiso 1 1 calc R . .
C10 C 0.50989(13) 0.42727(13) -0.21650(19) 0.0340(4) Uani 1 1 d . . .
C11 C 1.25126(15) 0.58044(13) -0.6429(2) 0.0404(4) Uani 1 1 d D . .
H11 H 1.3160 0.5504 -0.5998 0.049 Uiso 1 1 calc R A 1
C12 C 0.54560(13) 0.35600(12) -0.10275(19) 0.0327(4) Uani 1 1 d . . .
C13 C 0.66951(13) 0.46958(12) 0.04676(19) 0.0332(4) Uani 1 1 d . . .
C14 C 1.1762(4) 0.5876(6) -0.5570(6) 0.0339(12) Uani 0.791(9) 1 d PD B 1
H14 H 1.1919 0.5633 -0.4561 0.041 Uiso 0.791(9) 1 calc PR B 1
C15 C 1.0622(3) 0.6634(4) -0.7610(5) 0.0346(9) Uani 0.791(9) 1 d PDU B 1
H15 H 0.9973 0.6916 -0.8096 0.042 Uiso 0.791(9) 1 calc PR B 1
C16 C 0.91512(15) 0.62633(13) -0.3101(2) 0.0442(5) Uani 1 1 d D . .
C17 C 1.14299(14) 0.65560(12) -0.8369(2) 0.0392(4) Uani 1 1 d D . .
H17 H 1.1310 0.6823 -0.9361 0.047 Uiso 1 1 calc R B 1
C18 C 1.0011(2) 0.61477(17) -0.3892(4) 0.0327(9) Uani 0.791(9) 1 d PDU B 1
H18 H 1.0647 0.5872 -0.3342 0.039 Uiso 0.791(9) 1 calc PR B 1
C19 C 0.74085(14) 0.67042(12) -0.2845(2) 0.0358(4) Uani 1 1 d . . .
H19 H 0.6747 0.6985 -0.3262 0.043 Uiso 1 1 calc R B .
C20 C 1.0782(4) 0.6296(6) -0.6140(5) 0.0346(10) Uani 0.791(9) 1 d PDU B 1
C21 C 0.81691(17) 0.66722(13) -0.3696(2) 0.0436(5) Uani 1 1 d . B .
H21 H 0.8019 0.6932 -0.4695 0.052 Uiso 1 1 calc R . .
C22 C 0.93532(15) 0.59224(13) -0.1629(2) 0.0425(5) Uani 1 1 d . B .
H22 H 1.0023 0.5663 -0.1188 0.051 Uiso 1 1 calc R . .
C23 C 0.9944(2) 0.64096(16) -0.5339(4) 0.0336(9) Uani 0.791(9) 1 d PDU B 1
H23 H 0.9308 0.6688 -0.5881 0.040 Uiso 0.791(9) 1 calc PR B 1
C24 C 0.66454(16) 0.31223(14) 0.1407(2) 0.0440(5) Uani 1 1 d . . .
H24A H 0.6249 0.2544 0.1151 0.066 Uiso 0.50 1 calc PR . .
H24B H 0.6590 0.3336 0.2418 0.066 Uiso 0.50 1 calc PR . .
H24C H 0.7385 0.3012 0.1416 0.066 Uiso 0.50 1 calc PR . .
H24D H 0.7234 0.3384 0.2173 0.066 Uiso 0.50 1 calc PR . .
H24E H 0.6893 0.2593 0.0905 0.066 Uiso 0.50 1 calc PR . .
H24F H 0.6097 0.2916 0.1907 0.066 Uiso 0.50 1 calc PR . .
C25 C 0.42832(16) 0.40164(15) -0.3565(2) 0.0461(5) Uani 1 1 d . . .
H25A H 0.4110 0.4560 -0.4230 0.069 Uiso 1 1 calc R . .
H25B H 0.3650 0.3799 -0.3270 0.069 Uiso 1 1 calc R . .
H25C H 0.4553 0.3522 -0.4113 0.069 Uiso 1 1 calc R . .
C14B C 1.2012(18) 0.576(3) -0.526(2) 0.037(5) Uani 0.209(9) 1 d PD B 2
H14B H 1.2262 0.5488 -0.4278 0.044 Uiso 0.209(9) 1 calc PR B 2
C15B C 1.0868(14) 0.661(2) -0.7243(18) 0.064(7) Uani 0.209(9) 1 d PDU B 2
H15B H 1.0258 0.6990 -0.7484 0.076 Uiso 0.209(9) 1 calc PR B 2
C20B C 1.1066(18) 0.619(2) -0.582(2) 0.045(5) Uani 0.209(9) 1 d PDU B 2
C18B C 0.9508(10) 0.6427(7) -0.4615(13) 0.036(3) Uani 0.209(9) 1 d PDU B 2
H18B H 0.9083 0.6715 -0.5495 0.043 Uiso 0.209(9) 1 calc PR B 2
C23B C 1.0474(11) 0.6118(7) -0.4532(13) 0.039(3) Uani 0.209(9) 1 d PDU B 2
H23B H 1.0830 0.5829 -0.3606 0.047 Uiso 0.209(9) 1 calc PR B 2

loop_
_atom_site_aniso_label
_atom_site_aniso_U_11
_atom_site_aniso_U_22
_atom_site_aniso_U_33
_atom_site_aniso_U_23
_atom_site_aniso_U_13
_atom_site_aniso_U_12
O1 0.0482(8) 0.0493(8) 0.0309(7) 0.0022(6) 0.0030(6) -0.0068(6)
N2 0.0332(7) 0.0345(8) 0.0304(7) 0.0050(6) 0.0105(6) 0.0023(6)
O3 0.0394(7) 0.0393(7) 0.0461(7) 0.0011(6) 0.0143(6) -0.0058(6)
N4 0.0350(8) 0.0307(7) 0.0326(7) 0.0013(6) 0.0140(6) 0.0033(6)
N5 0.0411(8) 0.0339(8) 0.0379(8) -0.0025(6) 0.0138(7) 0.0014(6)
C6 0.0376(9) 0.0223(8) 0.0342(9) -0.0029(6) 0.0099(7) -0.0007(6)
C7 0.0327(9) 0.0395(9) 0.0318(8) 0.0058(7) 0.0136(7) 0.0106(7)
C8 0.0454(10) 0.0292(9) 0.0415(10) -0.0015(7) 0.0183(8) 0.0031(7)
C9 0.0389(10) 0.0314(9) 0.0426(10) -0.0003(7) 0.0076(8) 0.0010(7)
C10 0.0294(8) 0.0429(10) 0.0316(9) -0.0002(7) 0.0113(7) 0.0040(7)
C11 0.0404(10) 0.0363(9) 0.0431(10) 0.0029(8) 0.0069(8) 0.0032(8)
C12 0.0296(8) 0.0381(9) 0.0342(9) 0.0001(7) 0.0151(7) 0.0026(7)
C13 0.0362(9) 0.0368(9) 0.0295(8) 0.0010(7) 0.0137(7) 0.0033(7)
C14 0.044(3) 0.031(3) 0.023(2) 0.003(2) 0.002(2) -0.005(2)
C15 0.025(2) 0.0308(15) 0.0461(16) -0.0027(14) 0.0054(18) 0.0036(18)
C16 0.0442(11) 0.0329(10) 0.0620(13) -0.0145(9) 0.0258(9) -0.0127(8)
C17 0.0420(10) 0.0325(9) 0.0416(10) 0.0011(8) 0.0072(8) 0.0024(8)
C18 0.0316(14) 0.0274(12) 0.0381(18) 0.0014(11) 0.0064(13) -0.0001(10)
C19 0.0402(9) 0.0279(8) 0.0387(9) 0.0033(7) 0.0077(7) -0.0011(7)
C20 0.033(3) 0.0277(19) 0.0453(19) -0.0085(14) 0.0135(18) -0.003(2)
C21 0.0634(13) 0.0348(10) 0.0357(10) -0.0005(8) 0.0175(9) -0.0160(9)
C22 0.0357(10) 0.0351(10) 0.0571(12) -0.0055(8) 0.0118(8) -0.0015(8)
C23 0.0318(14) 0.0285(12) 0.0389(18) -0.0008(11) 0.0051(13) 0.0023(10)
C24 0.0475(11) 0.0405(10) 0.0425(10) 0.0132(8) 0.0079(8) 0.0018(8)
C25 0.0419(10) 0.0534(12) 0.0398(10) 0.0020(9) 0.0035(8) 0.0010(9)
C14B 0.052(11) 0.039(8) 0.013(6) 0.014(5) -0.005(7) 0.003(8)
C15B 0.013(7) 0.044(8) 0.117(16) -0.005(10) -0.019(8) 0.008(6)
C20B 0.026(9) 0.040(10) 0.079(12) -0.017(9) 0.029(10) -0.004(8)
C18B 0.039(6) 0.036(5) 0.037(6) 0.002(4) 0.016(5) -0.003(4)
C23B 0.047(7) 0.035(5) 0.041(6) -0.002(4) 0.022(6) -0.002(4)

loop_
_atom_type_symbol
_atom_type_description
_atom_type_scat_dispersion_real
_atom_type_scat_dispersion_imag
_atom_type_scat_source
C C 0.0033 0.0016 'International Tables Vol C Tables 4.2.6.8 and 6.1.1.4'
H H 0.0000 0.0000 'International Tables Vol C Tables 4.2.6.8 and 6.1.1.4'
N N 0.0061 0.0033 'International Tables Vol C Tables 4.2.6.8 and 6.1.1.4'
O O 0.0106 0.0060 'International Tables Vol C Tables 4.2.6.8 and 6.1.1.4'

loop_
_geom_angle_atom_site_label_1
_geom_angle_atom_site_label_2
_geom_angle_atom_site_label_3
_geom_angle
C13 N2 C12 125.16(14)
C13 N2 C24 116.42(15)
C12 N2 C24 117.94(15)
C7 N4 C13 121.42(15)
C7 N4 C8 119.70(14)
C13 N4 C8 118.42(15)
C17 N5 C11 115.86(16)
C19 C6 C9 118.66(16)
C19 C6 C8 120.76(16)
C9 C6 C8 120.50(16)
C10 C7 N4 123.34(16)
N4 C8 C6 111.24(13)
C22 C9 C6 121.11(18)
C7 C10 C12 118.34(16)
C7 C10 C25 123.74(17)
C12 C10 C25 117.92(17)
N5 C11 C14B 138.9(9)
N5 C11 C14 121.7(3)
C14B C11 C14 17.2(9)
O3 C12 N2 120.69(16)
O3 C12 C10 123.44(16)
N2 C12 C10 115.87(15)
O1 C13 N4 122.51(16)
O1 C13 N2 121.99(16)
N4 C13 N2 115.48(15)
C11 C14 C20 122.4(4)
C20 C15 C17 118.7(4)
C22 C16 C21 117.87(17)
C22 C16 C18 115.3(2)
C21 C16 C18 126.8(2)
C22 C16 C18B 149.8(6)
C21 C16 C18B 92.3(5)
C18 C16 C18B 34.5(5)
N5 C17 C15B 110.9(9)
N5 C17 C15 126.3(3)
C15B C17 C15 16.7(9)
C23 C18 C16 123.7(3)
C6 C19 C21 119.93(17)
C15 C20 C14 115.0(3)
C15 C20 C23 118.2(4)
C14 C20 C23 126.8(4)
C19 C21 C16 120.99(18)
C9 C22 C16 121.36(18)
C18 C23 C20 124.4(3)
C11 C14B C20B 104.4(12)
C20B C15B C17 129.4(14)
C14B C20B C15B 119.7(13)
C14B C20B C23B 105.1(11)
C15B C20B C23B 135.0(14)
C23B C18B C16 112.3(12)
C18B C23B C20B 125.2(14)

loop_
_geom_bond_atom_site_label_1
_geom_bond_atom_site_label_2
_geom_bond_distance
O1 C13 1.220(2)
N2 C13 1.387(2)
N2 C12 1.393(2)
N2 C24 1.467(2)
O3 C12 1.232(2)
N4 C7 1.374(2)
N4 C13 1.377(2)
N4 C8 1.476(2)
N5 C17 1.322(2)
N5 C11 1.333(2)
C6 C19 1.386(2)
C6 C9 1.390(2)
C6 C8 1.510(2)
C7 C10 1.343(3)
C9 C22 1.371(3)
C10 C12 1.448(2)
C10 C25 1.493(3)
C11 C14B 1.367(10)
C11 C14 1.391(4)
C14 C20 1.402(5)
C15 C20 1.378(5)
C15 C17 1.394(4)
C16 C22 1.379(3)
C16 C21 1.401(3)
C16 C18 1.477(4)
C16 C18B 1.559(11)
C17 C15B 1.389(10)
C18 C23 1.339(6)
C19 C21 1.394(3)
C20 C23 1.458(5)
C14B C20B 1.374(9)
C15B C20B 1.381(10)
C20B C23B 1.545(14)
C18B C23B 1.33(2)
